data_2222366
loop_
_publ_author_name
'Aghabozorg, Hossein'
'Derikvand, Zohreh'
'Attar Gharamaleki, Jafar'
'Yousefi, Mohammad'

_publ_section_title
;Hydroxonium creatininium
 bis(pyridine-2,6-dicarboxylato-\k^3^<i>O</i>^2^,<i>N</i>,<i>O</i>^6^)cobaltate(II)
 trihydrate
;
_journal_coeditor_code HY2201
_journal_issue 7
_journal_name_full 'Acta Crystallographica Section E'
_journal_page_first m826
_journal_page_last m827
_journal_paper_doi 10.1107/S1600536809021837
_journal_volume 65
_journal_year 2009
_chemical_formula_iupac '(C4 H8 N3 O) (H3 O) [Co (C7 H3 N O4)2], 3H2 O'
_chemical_formula_moiety 'C4 H8 N3 O +, H3 O +, C14 H6 Co N2 O8, 3(H2 O)'
_chemical_formula_sum 'C18 H23 Co N5 O13'
_chemical_formula_weight 576.34
_chemical_name_systematic
;Hydroxonium creatininium
bis(pyridine-2,6-dicarboxylato-\k^3^<i>O</i>^2^,<i>N</i>,<i>O</i>^6^)\
cobaltate(II)
trihydrate
;
_space_group_IT_number 2
_symmetry_cell_setting triclinic
_symmetry_space_group_name_Hall '-P 1'
_symmetry_space_group_name_H-M 'P -1'
_atom_sites_solution_hydrogens mixed
_atom_sites_solution_primary direct
_atom_sites_solution_secondary difmap
_audit_creation_method SHELXL-97
_cell_angle_alpha 104.811(2)
_cell_angle_beta 90.267(2)
_cell_angle_gamma 92.4150(10)
_cell_formula_units_Z 2
_cell_length_a 8.0937(10)
_cell_length_b 10.7389(13)
_cell_length_c 13.5976(17)
_cell_measurement_reflns_used 843
_cell_measurement_temperature 120(2)
_cell_measurement_theta_max 27
_cell_measurement_theta_min 3
_cell_volume 1141.4(2)
_computing_cell_refinement 'SAINT-Plus (Bruker, 2007)'
_computing_data_collection 'SMART (Bruker, 2007)'
_computing_data_reduction 'SAINT-Plus (Bruker, 2007)'
_computing_molecular_graphics 'SHELXTL (Sheldrick, 2008) and Mercury (Macrae <i>et al.</i>,  2006)'
_computing_publication_material 'SHELXTL (Sheldrick, 2008)'
_computing_structure_refinement 'SHELXTL (Sheldrick, 2008)'
_computing_structure_solution 'SHELXTL (Sheldrick, 2008)'
_diffrn_ambient_temperature 120(2)
_diffrn_measured_fraction_theta_full 0.996
_diffrn_measured_fraction_theta_max 0.996
_diffrn_measurement_device_type 'Bruker SMART 1000 CCD'
_diffrn_measurement_method '\f and \w'
_diffrn_radiation_monochromator graphite
_diffrn_radiation_source 'fine-focus sealed tube'
_diffrn_radiation_type MoK\a
_diffrn_radiation_wavelength 0.71073
_diffrn_reflns_av_R_equivalents 0.0245
_diffrn_reflns_av_sigmaI/netI 0.0399
_diffrn_reflns_limit_h_max 10
_diffrn_reflns_limit_h_min -10
_diffrn_reflns_limit_k_max 14
_diffrn_reflns_limit_k_min -14
_diffrn_reflns_limit_l_max 17
_diffrn_reflns_limit_l_min -17
_diffrn_reflns_number 11652
_diffrn_reflns_theta_full 28.00
_diffrn_reflns_theta_max 28.00
_diffrn_reflns_theta_min 1.55
_exptl_absorpt_coefficient_mu 0.833
_exptl_absorpt_correction_T_max 0.930
_exptl_absorpt_correction_T_min 0.889
_exptl_absorpt_correction_type multi-scan
_exptl_absorpt_process_details '(SADABS; Sheldrick, 1996)'
_exptl_crystal_colour red
_exptl_crystal_density_diffrn 1.677
_exptl_crystal_density_method 'not measured'
_exptl_crystal_description prism
_exptl_crystal_F_000 594
_exptl_crystal_size_max 0.18
_exptl_crystal_size_mid 0.12
_exptl_crystal_size_min 0.09
_refine_diff_density_max 0.770
_refine_diff_density_min -0.446
_refine_ls_extinction_method none
_refine_ls_goodness_of_fit_ref 1.016
_refine_ls_hydrogen_treatment constr
_refine_ls_matrix_type full
_refine_ls_number_parameters 335
_refine_ls_number_reflns 5488
_refine_ls_number_restraints 0
_refine_ls_restrained_S_all 1.016
_refine_ls_R_factor_all 0.0624
_refine_ls_R_factor_gt 0.0450
_refine_ls_shift/su_max 0.000
_refine_ls_shift/su_mean 0.000
_refine_ls_structure_factor_coef Fsqd
_refine_ls_weighting_details 'calc w=1/[\s^2^(Fo^2^)+(0.015P)^2^+2.6P] where P=(Fo^2^+2Fc^2^)/3'
_refine_ls_weighting_scheme calc
_refine_ls_wR_factor_gt 0.0897
_refine_ls_wR_factor_ref 0.0968
_reflns_number_gt 4149
_reflns_number_total 5488
_reflns_threshold_expression I>2\s(I)
_cod_data_source_file hy2201.cif
_cod_data_source_block I
_cod_database_code 2222366
_cod_database_fobs_code 2222366

loop_
_symmetry_equiv_pos_as_xyz
'x, y, z'
'-x, -y, -z'

loop_
_atom_site_type_symbol
_atom_site_label
_atom_site_fract_x
_atom_site_fract_y
_atom_site_fract_z
_atom_site_U_iso_or_equiv
_atom_site_adp_type
_atom_site_calc_flag
_atom_site_refinement_flags
_atom_site_occupancy
_atom_site_disorder_assembly
_atom_site_disorder_group
Co Co1 0.26506(4) 0.93000(3) 0.23131(3) 0.01942(10) Uani d . 1 . .
O O1 0.4562(2) 0.78341(18) 0.19033(13) 0.0230(4) Uani d . 1 . .
O O2 0.6104(2) 0.65616(18) 0.25814(14) 0.0252(4) Uani d . 1 . .
O O3 0.0940(2) 1.13617(18) 0.50661(14) 0.0254(4) Uani d . 1 . .
O O4 0.1083(2) 1.04931(18) 0.33852(13) 0.0232(4) Uani d . 1 . .
O O5 0.0722(2) 0.78287(17) 0.16490(13) 0.0220(4) Uani d . 1 . .
O O6 -0.0601(2) 0.69039(18) 0.01715(13) 0.0249(4) Uani d . 1 . .
O O7 0.4810(2) 1.23340(18) 0.13445(13) 0.0238(4) Uani d . 1 . .
O O8 0.4131(2) 1.09779(18) 0.22942(13) 0.0241(4) Uani d . 1 . .
O O9 0.2979(2) 0.47606(19) 0.53766(14) 0.0287(4) Uani d . 1 . .
N N1 0.3283(2) 0.89101(19) 0.36453(15) 0.0161(4) Uani d . 1 . .
N N2 0.2268(2) 0.9517(2) 0.08903(15) 0.0170(4) Uani d . 1 . .
N N3 0.1336(3) 0.5901(2) 0.45644(15) 0.0181(4) Uani d . 1 . .
H H3A 0.0801 0.6346 0.5091 0.022 Uiso calc R 1 . .
N N4 0.2130(3) 0.5206(2) 0.29648(16) 0.0202(4) Uani d . 1 . .
N N5 0.0027(3) 0.6690(2) 0.33142(15) 0.0210(5) Uani d . 1 . .
H H5A -0.0074 0.6703 0.2672 0.025 Uiso calc R 1 . .
H H5B -0.0602 0.7165 0.3776 0.025 Uiso calc R 1 . .
C C1 0.5092(3) 0.7418(2) 0.26371(18) 0.0188(5) Uani d . 1 . .
C C2 0.4403(3) 0.8035(2) 0.36658(19) 0.0180(5) Uani d . 1 . .
C C3 0.4860(3) 0.7762(2) 0.45730(19) 0.0198(5) Uani d . 1 . .
H H3B 0.5660 0.7143 0.4584 0.024 Uiso calc R 1 . .
C C4 0.4112(3) 0.8422(2) 0.54679(19) 0.0203(5) Uani d . 1 . .
H H4A 0.4382 0.8245 0.6098 0.024 Uiso calc R 1 . .
C C5 0.2971(3) 0.9341(2) 0.54291(19) 0.0206(5) Uani d . 1 . .
H H5C 0.2460 0.9807 0.6031 0.025 Uiso calc R 1 . .
C C6 0.2589(3) 0.9566(2) 0.44902(18) 0.0174(5) Uani d . 1 . .
C C7 0.1427(3) 1.0555(2) 0.43192(19) 0.0190(5) Uani d . 1 . .
C C8 0.0403(3) 0.7707(2) 0.07148(18) 0.0191(5) Uani d . 1 . .
C C9 0.1295(3) 0.8660(2) 0.02324(18) 0.0177(5) Uani d . 1 . .
C C10 0.1127(3) 0.8709(3) -0.07723(19) 0.0201(5) Uani d . 1 . .
H H10A 0.0447 0.8087 -0.1240 0.024 Uiso calc R 1 . .
C C11 0.1983(3) 0.9690(3) -0.10736(19) 0.0222(5) Uani d . 1 . .
H H11A 0.1896 0.9743 -0.1759 0.027 Uiso calc R 1 . .
C C12 0.2966(3) 1.0597(3) -0.03808(19) 0.0200(5) Uani d . 1 . .
H H12A 0.3538 1.1283 -0.0578 0.024 Uiso calc R 1 . .
C C13 0.3090(3) 1.0472(2) 0.06107(19) 0.0180(5) Uani d . 1 . .
C C14 0.4103(3) 1.1339(2) 0.14799(19) 0.0199(5) Uani d . 1 . .
C C15 0.1105(3) 0.5968(2) 0.35806(18) 0.0182(5) Uani d . 1 . .
C C16 0.3147(3) 0.4547(3) 0.35453(19) 0.0221(5) Uani d . 1 . .
H H16A 0.4336 0.4783 0.3505 0.027 Uiso calc R 1 . .
H H16B 0.2976 0.3599 0.3303 0.027 Uiso calc R 1 . .
C C17 0.2520(3) 0.5040(3) 0.4611(2) 0.0213(5) Uani d . 1 . .
C C18 0.2037(4) 0.4869(3) 0.18563(19) 0.0279(6) Uani d . 1 . .
H H18A 0.2195 0.5652 0.1617 0.042 Uiso calc R 1 . .
H H18B 0.0951 0.4457 0.1627 0.042 Uiso calc R 1 . .
H H18C 0.2903 0.4272 0.1580 0.042 Uiso calc R 1 . .
O O1W -0.0036(2) 0.29618(18) 0.36045(14) 0.0249(4) Uani d . 1 . .
H H1 0.0162 0.2166 0.3476 0.037 Uiso d R 1 . .
H H2 -0.0856 0.3008 0.3225 0.037 Uiso d R 1 . .
O O2W 0.7786(2) 0.55028(19) 0.10484(14) 0.0293(4) Uani d . 1 . .
H H3 0.7269 0.4912 0.0603 0.044 Uiso d R 1 . .
H H4 0.8232 0.6010 0.0728 0.044 Uiso d R 1 . .
H H5 0.7115 0.5907 0.1481 0.044 Uiso d R 1 . .
O O3W 0.7461(3) 0.3583(2) 0.25576(16) 0.0362(5) Uani d . 1 . .
H H6 0.6588 0.3236 0.2235 0.054 Uiso d R 1 . .
H H7 0.7240 0.4284 0.2983 0.054 Uiso d R 1 . .
O O4W 0.3941(3) 0.6406(2) -0.00313(15) 0.0468(7) Uani d . 1 . .
H H8 0.4336 0.6891 -0.0386 0.070 Uiso d R 1 . .
H H9 0.4122 0.6782 0.0592 0.070 Uiso d R 1 . .

loop_
_atom_site_aniso_label
_atom_site_aniso_U_11
_atom_site_aniso_U_22
_atom_site_aniso_U_33
_atom_site_aniso_U_12
_atom_site_aniso_U_13
_atom_site_aniso_U_23
Co1 0.02341(19) 0.02192(19) 0.01396(17) 0.00133(14) -0.00051(13) 0.00646(13)
O1 0.0280(10) 0.0275(10) 0.0147(9) 0.0058(8) 0.0015(7) 0.0067(7)
O2 0.0268(10) 0.0296(10) 0.0195(9) 0.0106(8) 0.0029(8) 0.0051(8)
O3 0.0299(10) 0.0242(10) 0.0208(9) 0.0052(8) 0.0040(8) 0.0027(8)
O4 0.0289(10) 0.0246(10) 0.0173(9) 0.0063(8) 0.0022(7) 0.0065(7)
O5 0.0269(10) 0.0249(10) 0.0152(9) -0.0037(8) -0.0011(7) 0.0075(7)
O6 0.0303(10) 0.0264(10) 0.0168(9) -0.0080(8) -0.0021(8) 0.0048(8)
O7 0.0279(10) 0.0247(10) 0.0197(9) -0.0077(8) -0.0030(8) 0.0091(8)
O8 0.0328(10) 0.0253(10) 0.0155(9) -0.0052(8) -0.0017(8) 0.0086(7)
O9 0.0327(11) 0.0354(11) 0.0201(9) 0.0093(9) -0.0025(8) 0.0100(8)
N1 0.0173(10) 0.0173(10) 0.0136(9) -0.0022(8) 0.0000(8) 0.0042(8)
N2 0.0173(10) 0.0195(11) 0.0142(10) 0.0018(8) -0.0002(8) 0.0043(8)
N3 0.0199(10) 0.0216(11) 0.0133(10) 0.0024(8) 0.0011(8) 0.0050(8)
N4 0.0224(11) 0.0230(11) 0.0153(10) 0.0054(9) -0.0002(8) 0.0047(9)
N5 0.0255(11) 0.0262(12) 0.0116(10) 0.0025(9) 0.0010(8) 0.0051(9)
C1 0.0199(12) 0.0205(13) 0.0150(11) -0.0018(10) -0.0008(9) 0.0033(10)
C2 0.0167(12) 0.0184(12) 0.0179(12) -0.0009(9) 0.0010(9) 0.0035(10)
C3 0.0193(12) 0.0214(13) 0.0193(12) -0.0009(10) -0.0028(10) 0.0067(10)
C4 0.0242(13) 0.0231(13) 0.0141(11) -0.0049(10) -0.0038(10) 0.0067(10)
C5 0.0227(13) 0.0231(13) 0.0141(12) -0.0035(10) 0.0020(10) 0.0021(10)
C6 0.0172(12) 0.0178(12) 0.0165(12) -0.0023(9) 0.0003(9) 0.0037(10)
C7 0.0180(12) 0.0178(12) 0.0219(12) 0.0009(10) 0.0031(10) 0.0062(10)
C8 0.0210(12) 0.0194(12) 0.0166(12) 0.0011(10) 0.0013(10) 0.0039(10)
C9 0.0185(12) 0.0175(12) 0.0171(12) 0.0023(10) 0.0020(9) 0.0042(10)
C10 0.0187(12) 0.0246(13) 0.0155(12) 0.0009(10) -0.0006(9) 0.0028(10)
C11 0.0250(13) 0.0286(14) 0.0143(12) 0.0030(11) 0.0002(10) 0.0074(10)
C12 0.0188(12) 0.0238(13) 0.0193(12) 0.0036(10) 0.0032(10) 0.0087(10)
C13 0.0160(12) 0.0194(12) 0.0201(12) 0.0037(9) 0.0018(9) 0.0074(10)
C14 0.0180(12) 0.0239(13) 0.0181(12) 0.0014(10) 0.0003(10) 0.0059(10)
C15 0.0194(12) 0.0185(12) 0.0158(12) -0.0035(10) 0.0001(9) 0.0031(10)
C16 0.0225(13) 0.0246(13) 0.0195(12) 0.0042(11) -0.0009(10) 0.0056(10)
C17 0.0197(12) 0.0216(13) 0.0227(13) 0.0003(10) -0.0019(10) 0.0062(10)
C18 0.0381(16) 0.0293(15) 0.0149(12) 0.0067(12) 0.0010(11) 0.0024(11)
O1W 0.0284(10) 0.0249(10) 0.0216(9) 0.0065(8) -0.0015(8) 0.0052(8)
O2W 0.0354(11) 0.0256(10) 0.0246(10) -0.0025(9) 0.0084(8) 0.0027(8)
O3W 0.0351(12) 0.0370(12) 0.0304(11) 0.0082(10) -0.0113(9) -0.0037(9)
O4W 0.0845(19) 0.0357(13) 0.0170(10) -0.0282(12) 0.0008(11) 0.0061(9)

loop_
_atom_type_symbol
_atom_type_description
_atom_type_scat_dispersion_real
_atom_type_scat_dispersion_imag
_atom_type_scat_source
C C 0.0033 0.0016 'International Tables Vol C Tables 4.2.6.8 and 6.1.1.4'
H H 0.0000 0.0000 'International Tables Vol C Tables 4.2.6.8 and 6.1.1.4'
N N 0.0061 0.0033 'International Tables Vol C Tables 4.2.6.8 and 6.1.1.4'
O O 0.0106 0.0060 'International Tables Vol C Tables 4.2.6.8 and 6.1.1.4'
Co Co 0.3494 0.9721 'International Tables Vol C Tables 4.2.6.8 and 6.1.1.4'

loop_
_geom_angle_atom_site_label_1
_geom_angle_atom_site_label_2
_geom_angle_atom_site_label_3
_geom_angle_site_symmetry_1
_geom_angle_site_symmetry_3
_geom_angle
_geom_angle_publ_flag
N1 Co1 N2 . . 171.90(8) ?
N1 Co1 O8 . . 104.11(7) ?
N2 Co1 O8 . . 76.44(7) ?
N1 Co1 O4 . . 77.02(8) ?
N2 Co1 O4 . . 111.08(8) ?
O8 Co1 O4 . . 88.59(7) ?
N1 Co1 O5 . . 104.55(7) ?
N2 Co1 O5 . . 75.49(7) ?
O8 Co1 O5 . . 151.26(7) ?
O4 Co1 O5 . . 95.77(7) ?
N1 Co1 O1 . . 75.10(7) ?
N2 Co1 O1 . . 96.82(7) ?
O8 Co1 O1 . . 99.21(7) ?
O4 Co1 O1 . . 152.09(7) ?
O5 Co1 O1 . . 90.12(7) ?
C1 O1 Co1 . . 115.11(16) ?
C7 O4 Co1 . . 114.49(16) ?
C8 O5 Co1 . . 115.09(16) ?
C14 O8 Co1 . . 116.51(16) ?
C6 N1 C2 . . 121.3(2) ?
C6 N1 Co1 . . 118.26(17) ?
C2 N1 Co1 . . 120.43(16) ?
C9 N2 C13 . . 121.1(2) ?
C9 N2 Co1 . . 119.81(16) ?
C13 N2 Co1 . . 118.89(16) ?
C15 N3 C17 . . 110.3(2) ?
C15 N3 H3A . . 124.8 ?
C17 N3 H3A . . 124.8 ?
C15 N4 C18 . . 125.2(2) ?
C15 N4 C16 . . 110.1(2) ?
C18 N4 C16 . . 123.7(2) ?
C15 N5 H5A . . 120.0 ?
C15 N5 H5B . . 120.0 ?
H5A N5 H5B . . 120.0 ?
O2 C1 O1 . . 126.4(2) ?
O2 C1 C2 . . 118.0(2) ?
O1 C1 C2 . . 115.6(2) ?
N1 C2 C3 . . 121.2(2) ?
N1 C2 C1 . . 113.7(2) ?
C3 C2 C1 . . 125.1(2) ?
C2 C3 C4 . . 118.3(2) ?
C2 C3 H3B . . 120.9 ?
C4 C3 H3B . . 120.9 ?
C5 C4 C3 . . 119.4(2) ?
C5 C4 H4A . . 120.3 ?
C3 C4 H4A . . 120.3 ?
C4 C5 C6 . . 118.7(2) ?
C4 C5 H5C . . 120.6 ?
C6 C5 H5C . . 120.6 ?
N1 C6 C5 . . 121.0(2) ?
N1 C6 C7 . . 113.5(2) ?
C5 C6 C7 . . 125.5(2) ?
O3 C7 O4 . . 126.1(2) ?
O3 C7 C6 . . 118.5(2) ?
O4 C7 C6 . . 115.4(2) ?
O6 C8 O5 . . 126.3(2) ?
O6 C8 C9 . . 117.6(2) ?
O5 C8 C9 . . 116.1(2) ?
N2 C9 C10 . . 121.4(2) ?
N2 C9 C8 . . 112.8(2) ?
C10 C9 C8 . . 125.8(2) ?
C11 C10 C9 . . 118.0(2) ?
C11 C10 H10A . . 121.0 ?
C9 C10 H10A . . 121.0 ?
C10 C11 C12 . . 120.4(2) ?
C10 C11 H11A . . 119.8 ?
C12 C11 H11A . . 119.8 ?
C11 C12 C13 . . 118.1(2) ?
C11 C12 H12A . . 121.0 ?
C13 C12 H12A . . 121.0 ?
N2 C13 C12 . . 120.9(2) ?
N2 C13 C14 . . 112.3(2) ?
C12 C13 C14 . . 126.8(2) ?
O7 C14 O8 . . 125.7(2) ?
O7 C14 C13 . . 118.6(2) ?
O8 C14 C13 . . 115.6(2) ?
N5 C15 N4 . . 126.3(2) ?
N5 C15 N3 . . 123.3(2) ?
N4 C15 N3 . . 110.4(2) ?
N4 C16 C17 . . 102.3(2) ?
N4 C16 H16A . . 111.3 ?
C17 C16 H16A . . 111.3 ?
N4 C16 H16B . . 111.3 ?
C17 C16 H16B . . 111.3 ?
H16A C16 H16B . . 109.2 ?
O9 C17 N3 . . 125.7(2) ?
O9 C17 C16 . . 127.5(2) ?
N3 C17 C16 . . 106.8(2) ?
N4 C18 H18A . . 109.5 ?
N4 C18 H18B . . 109.5 ?
H18A C18 H18B . . 109.5 ?
N4 C18 H18C . . 109.5 ?
H18A C18 H18C . . 109.5 ?
H18B C18 H18C . . 109.5 ?
H1 O1W H2 . . 105.5 ?
H3 O2W H4 . . 106.0 ?
H3 O2W H5 . . 110.2 ?
H4 O2W H5 . . 109.9 ?
H6 O3W H7 . . 110.0 ?
H8 O4W H9 . . 108.1 ?

loop_
_geom_bond_atom_site_label_1
_geom_bond_atom_site_label_2
_geom_bond_site_symmetry_2
_geom_bond_distance
_geom_bond_publ_flag
Co1 N1 . 2.029(2) y
Co1 N2 . 2.031(2) y
Co1 O8 . 2.1273(18) y
Co1 O4 . 2.1389(18) y
Co1 O5 . 2.1904(18) y
Co1 O1 . 2.2239(19) y
O1 C1 . 1.273(3) ?
O2 C1 . 1.245(3) ?
O3 C7 . 1.233(3) ?
O4 C7 . 1.283(3) ?
O5 C8 . 1.268(3) ?
O6 C8 . 1.249(3) ?
O7 C14 . 1.247(3) ?
O8 C14 . 1.263(3) ?
O9 C17 . 1.215(3) ?
N1 C6 . 1.325(3) ?
N1 C2 . 1.338(3) ?
N2 C9 . 1.334(3) ?
N2 C13 . 1.335(3) ?
N3 C15 . 1.370(3) ?
N3 C17 . 1.371(3) ?
N3 H3A . 0.8800 ?
N4 C15 . 1.331(3) ?
N4 C18 . 1.458(3) ?
N4 C16 . 1.459(3) ?
N5 C15 . 1.301(3) ?
N5 H5A . 0.8800 ?
N5 H5B . 0.8800 ?
C1 C2 . 1.507(3) ?
C2 C3 . 1.391(3) ?
C3 C4 . 1.397(4) ?
C3 H3B . 0.9500 ?
C4 C5 . 1.390(4) ?
C4 H4A . 0.9500 ?
C5 C6 . 1.394(3) ?
C5 H5C . 0.9500 ?
C6 C7 . 1.509(3) ?
C8 C9 . 1.511(3) ?
C9 C10 . 1.387(3) ?
C10 C11 . 1.386(4) ?
C10 H10A . 0.9500 ?
C11 C12 . 1.388(4) ?
C11 H11A . 0.9500 ?
C12 C13 . 1.392(3) ?
C12 H12A . 0.9500 ?
C13 C14 . 1.516(3) ?
C16 C17 . 1.509(4) ?
C16 H16A . 0.9900 ?
C16 H16B . 0.9900 ?
C18 H18A . 0.9800 ?
C18 H18B . 0.9800 ?
C18 H18C . 0.9800 ?
O1W H1 . 0.8500 ?
O1W H2 . 0.8500 ?
O2W H3 . 0.8500 ?
O2W H4 . 0.8500 ?
O2W H5 . 0.8500 ?
O3W H6 . 0.8500 ?
O3W H7 . 0.8500 ?
O4W H8 . 0.8500 ?
O4W H9 . 0.8500 ?

loop_
_geom_hbond_atom_site_label_D
_geom_hbond_atom_site_label_H
_geom_hbond_atom_site_label_A
_geom_hbond_site_symmetry_A
_geom_hbond_distance_DH
_geom_hbond_distance_HA
_geom_hbond_distance_DA
_geom_hbond_angle_DHA
_geom_hbond_publ_flag
N3 H3A O1W 2_566 0.88 1.859 2.716(3) 164 y
N5 H5A O5 1_555 0.88 2.148 2.882(3) 141 y
N5 H5B O3 2_576 0.88 1.956 2.764(3) 152 y
O1W H1 O4 1_545 0.85 1.949 2.782(3) 166 y
O1W H2 O3W 1_455 0.85 1.845 2.673(3) 164 y
O2W H3 O4W 2_665 0.85 1.697 2.522(3) 163 y
O2W H4 O6 1_655 0.85 1.640 2.481(3) 170 y
O2W H5 O2 1_555 0.85 1.710 2.537(3) 164 y
O3W H6 O7 1_545 0.85 1.934 2.778(3) 172 y
O3W H7 O9 2_666 0.85 2.216 2.948(3) 144 y
O4W H8 O7 2_675 0.85 1.840 2.680(3) 169 y
O4W H9 O1 1_555 0.85 1.874 2.718(3) 172 y
C3 H3B O9 2_666 0.95 2.37 3.301(3) 165 y
C4 H4A O8 2_676 0.95 2.43 3.252(3) 145 y
C18 H18C O7 1_545 0.98 2.60 3.535(4) 160 y

loop_
_geom_torsion_atom_site_label_1
_geom_torsion_atom_site_label_2
_geom_torsion_atom_site_label_3
_geom_torsion_atom_site_label_4
_geom_torsion_site_symmetry_1
_geom_torsion_site_symmetry_2
_geom_torsion_site_symmetry_3
_geom_torsion_site_symmetry_4
_geom_torsion
_geom_torsion_publ_flag
N1 Co1 O1 C1 . . . . 2.34(17) ?
N2 Co1 O1 C1 . . . . -178.09(18) ?
O8 Co1 O1 C1 . . . . 104.61(18) ?
O4 Co1 O1 C1 . . . . 0.0(3) ?
O5 Co1 O1 C1 . . . . -102.69(18) ?
N1 Co1 O4 C7 . . . . 9.68(17) ?
N2 Co1 O4 C7 . . . . -170.03(17) ?
O8 Co1 O4 C7 . . . . -95.15(17) ?
O5 Co1 O4 C7 . . . . 113.32(17) ?
O1 Co1 O4 C7 . . . . 12.1(3) ?
N1 Co1 O5 C8 . . . . -164.94(17) ?
N2 Co1 O5 C8 . . . . 6.69(17) ?
O8 Co1 O5 C8 . . . . 19.4(3) ?
O4 Co1 O5 C8 . . . . 117.01(18) ?
O1 Co1 O5 C8 . . . . -90.32(18) ?
N1 Co1 O8 C14 . . . . 172.30(18) ?
N2 Co1 O8 C14 . . . . 0.63(18) ?
O4 Co1 O8 C14 . . . . -111.46(19) ?
O5 Co1 O8 C14 . . . . -12.0(3) ?
O1 Co1 O8 C14 . . . . 95.48(19) ?
O8 Co1 N1 C6 . . . . 81.22(18) ?
O4 Co1 N1 C6 . . . . -3.96(17) ?
O5 Co1 N1 C6 . . . . -96.65(18) ?
O1 Co1 N1 C6 . . . . 177.18(19) ?
O8 Co1 N1 C2 . . . . -97.19(19) ?
O4 Co1 N1 C2 . . . . 177.62(19) ?
O5 Co1 N1 C2 . . . . 84.94(19) ?
O1 Co1 N1 C2 . . . . -1.23(17) ?
O8 Co1 N2 C9 . . . . 178.3(2) ?
O4 Co1 N2 C9 . . . . -98.58(19) ?
O5 Co1 N2 C9 . . . . -7.92(18) ?
O1 Co1 N2 C9 . . . . 80.44(19) ?
O8 Co1 N2 C13 . . . . 2.82(17) ?
O4 Co1 N2 C13 . . . . 85.92(19) ?
O5 Co1 N2 C13 . . . . 176.59(19) ?
O1 Co1 N2 C13 . . . . -95.06(18) ?
Co1 O1 C1 O2 . . . . 176.8(2) ?
Co1 O1 C1 C2 . . . . -3.0(3) ?
C6 N1 C2 C3 . . . . 1.2(4) ?
Co1 N1 C2 C3 . . . . 179.52(18) ?
C6 N1 C2 C1 . . . . -178.2(2) ?
Co1 N1 C2 C1 . . . . 0.2(3) ?
O2 C1 C2 N1 . . . . -177.8(2) ?
O1 C1 C2 N1 . . . . 2.0(3) ?
O2 C1 C2 C3 . . . . 2.9(4) ?
O1 C1 C2 C3 . . . . -177.4(2) ?
N1 C2 C3 C4 . . . . 0.4(4) ?
C1 C2 C3 C4 . . . . 179.6(2) ?
C2 C3 C4 C5 . . . . -1.3(4) ?
C3 C4 C5 C6 . . . . 0.8(4) ?
C2 N1 C6 C5 . . . . -1.7(4) ?
Co1 N1 C6 C5 . . . . 179.89(18) ?
C2 N1 C6 C7 . . . . 177.0(2) ?
Co1 N1 C6 C7 . . . . -1.4(3) ?
C4 C5 C6 N1 . . . . 0.7(4) ?
C4 C5 C6 C7 . . . . -177.8(2) ?
Co1 O4 C7 O3 . . . . 164.3(2) ?
Co1 O4 C7 C6 . . . . -13.2(3) ?
N1 C6 C7 O3 . . . . -167.8(2) ?
C5 C6 C7 O3 . . . . 10.9(4) ?
N1 C6 C7 O4 . . . . 10.0(3) ?
C5 C6 C7 O4 . . . . -171.4(2) ?
Co1 O5 C8 O6 . . . . 177.3(2) ?
Co1 O5 C8 C9 . . . . -4.7(3) ?
C13 N2 C9 C10 . . . . 1.5(4) ?
Co1 N2 C9 C10 . . . . -173.89(18) ?
C13 N2 C9 C8 . . . . -176.7(2) ?
Co1 N2 C9 C8 . . . . 7.9(3) ?
O6 C8 C9 N2 . . . . 176.6(2) ?
O5 C8 C9 N2 . . . . -1.6(3) ?
O6 C8 C9 C10 . . . . -1.5(4) ?
O5 C8 C9 C10 . . . . -179.7(2) ?
N2 C9 C10 C11 . . . . -1.1(4) ?
C8 C9 C10 C11 . . . . 176.9(2) ?
C9 C10 C11 C12 . . . . -0.4(4) ?
C10 C11 C12 C13 . . . . 1.3(4) ?
C9 N2 C13 C12 . . . . -0.5(4) ?
Co1 N2 C13 C12 . . . . 174.95(18) ?
C9 N2 C13 C14 . . . . 179.3(2) ?
Co1 N2 C13 C14 . . . . -5.2(3) ?
C11 C12 C13 N2 . . . . -0.9(4) ?
C11 C12 C13 C14 . . . . 179.3(2) ?
Co1 O8 C14 O7 . . . . 175.7(2) ?
Co1 O8 C14 C13 . . . . -3.5(3) ?
N2 C13 C14 O7 . . . . -173.6(2) ?
C12 C13 C14 O7 . . . . 6.2(4) ?
N2 C13 C14 O8 . . . . 5.6(3) ?
C12 C13 C14 O8 . . . . -174.6(2) ?
C18 N4 C15 N5 . . . . -11.3(4) ?
C16 N4 C15 N5 . . . . -179.8(2) ?
C18 N4 C15 N3 . . . . 168.9(2) ?
C16 N4 C15 N3 . . . . 0.4(3) ?
C17 N3 C15 N5 . . . . 178.5(2) ?
C17 N3 C15 N4 . . . . -1.7(3) ?
C15 N4 C16 C17 . . . . 0.9(3) ?
C18 N4 C16 C17 . . . . -167.8(2) ?
C15 N3 C17 O9 . . . . -179.0(3) ?
C15 N3 C17 C16 . . . . 2.2(3) ?
N4 C16 C17 O9 . . . . 179.4(3) ?
N4 C16 C17 N3 . . . . -1.8(3) ?
